data_7251852
loop_
_publ_author_name
'Herndon, Deacon'
'Kafle, Prakash'
'Mukherjee, Rishav'
'Sharma, Indrajeet'

_publ_section_title
;
 Sulfenylnitrene-mediated aminative cyclizations for the
 diastereoselective synthesis of fused bicyclic indolines.
;
_journal_issue 18
_journal_name_full 'RSC advances'
_journal_page_first 16370
_journal_page_last 16375
_journal_paper_doi 10.1039/d5ra09687a
_journal_volume 16
_journal_year 2026
_chemical_formula_moiety 'C23 H22 N4 O4 S2'
_chemical_formula_sum 'C23 H22 N4 O4 S2'
_chemical_formula_weight 482.56
_space_group_crystal_system monoclinic
_space_group_IT_number 14
_space_group_name_Hall '-P 2ybc'
_space_group_name_H-M_alt 'P 1 21/c 1'
_atom_sites_solution_hydrogens mixed
_atom_sites_solution_primary dual
_audit_creation_date 2025-08-05
_audit_creation_method
;
Olex2 1.5
(compiled 2025.07.13 svn.rb7424aed for OlexSys, GUI svn.r7314)
;
_audit_update_record
;
2025-08-10 deposited with the CCDC.	2026-03-18 downloaded from the CCDC.
;
_cell_angle_alpha 90
_cell_angle_beta 97.0210(10)
_cell_angle_gamma 90
_cell_formula_units_Z 4
_cell_length_a 21.5245(9)
_cell_length_b 8.0424(3)
_cell_length_c 12.9761(5)
_cell_measurement_reflns_used 9814
_cell_measurement_temperature 100(2)
_cell_measurement_theta_max 26.41
_cell_measurement_theta_min 2.71
_cell_volume 2229.43(15)
_computing_cell_refinement 'SAINT V8.41 (?, 2016)'
_computing_data_reduction 'SAINT V8.41 (?, 2016)'
_computing_molecular_graphics 'Olex2 1.5 (Dolomanov et al., 2009)'
_computing_publication_material 'Olex2 1.5 (Dolomanov et al., 2009)'
_computing_structure_refinement 'XL  (Sheldrick, 2008)'
_computing_structure_solution 'SHELXT 2014/4 (Sheldrick, 2014)'
_diffrn_ambient_temperature 100(2)
_diffrn_detector 'PHOTON II'
_diffrn_detector_area_resol_mean '7.41 pixels/mm'
_diffrn_detector_type CPAD
_diffrn_measured_fraction_theta_full 0.994
_diffrn_measured_fraction_theta_max 0.994
_diffrn_measurement_device 'four-circle diffractometer'
_diffrn_measurement_device_type 'Bruker D8 QUEST'
_diffrn_measurement_method '\w and \f scans'
_diffrn_radiation_monochromator 'multilayer mirror'
_diffrn_radiation_type MoK\a
_diffrn_radiation_wavelength 0.71073
_diffrn_reflns_av_R_equivalents 0.0639
_diffrn_reflns_av_unetI/netI 0.0299
_diffrn_reflns_Laue_measured_fraction_full 0.994
_diffrn_reflns_Laue_measured_fraction_max 0.994
_diffrn_reflns_limit_h_max 26
_diffrn_reflns_limit_h_min -26
_diffrn_reflns_limit_k_max 9
_diffrn_reflns_limit_k_min -9
_diffrn_reflns_limit_l_max 16
_diffrn_reflns_limit_l_min -14
_diffrn_reflns_number 44956
_diffrn_reflns_point_group_measured_fraction_full 0.994
_diffrn_reflns_point_group_measured_fraction_max 0.994
_diffrn_reflns_theta_full 25.242
_diffrn_reflns_theta_max 26.020
_diffrn_reflns_theta_min 2.706
_diffrn_source 'microfocus sealed tube'
_diffrn_source_current '1.0 mA'
_diffrn_source_power '50 W'
_diffrn_source_type 'Incoatec I\mS 2.0 High Brilliance'
_diffrn_source_voltage '50.0 kV'
_diffrn_standards_number 0
_exptl_absorpt_coefficient_mu 0.278
_exptl_absorpt_correction_T_max 0.7454
_exptl_absorpt_correction_T_min 0.4358
_exptl_absorpt_correction_type multi-scan
_exptl_absorpt_process_details
;
SADABS-2016/2 (Bruker,2016/2) was used for absorption correction.
wR2(int) was 0.1542 before and 0.1042 after correction.
The Ratio of minimum to maximum transmission is 0.5847.
The \l/2 correction factor is Not present.
;
_exptl_crystal_colour yellow
_exptl_crystal_colour_primary yellow
_exptl_crystal_density_diffrn 1.438
_exptl_crystal_description plate
_exptl_crystal_F_000 1008
_exptl_crystal_recrystallization_method 'Vapor diffusion of hexane into dichloromethane solution.'
_exptl_crystal_size_max 0.598
_exptl_crystal_size_mid 0.202
_exptl_crystal_size_min 0.078
_refine_diff_density_max 0.436
_refine_diff_density_min -0.552
_refine_diff_density_rms 0.055
_refine_ls_extinction_method none
_refine_ls_goodness_of_fit_ref 1.065
_refine_ls_hydrogen_treatment mixed
_refine_ls_matrix_type full
_refine_ls_number_parameters 307
_refine_ls_number_reflns 4350
_refine_ls_number_restraints 0
_refine_ls_restrained_S_all 1.065
_refine_ls_R_factor_all 0.0396
_refine_ls_R_factor_gt 0.0375
_refine_ls_shift/su_max 0.001
_refine_ls_shift/su_mean 0.000
_refine_ls_structure_factor_coef Fsqd
_refine_ls_weighting_details 'w=1/[\s^2^(Fo^2^)+(0.0465P)^2^+1.9118P] where P=(Fo^2^+2Fc^2^)/3'
_refine_ls_weighting_scheme calc
_refine_ls_wR_factor_gt 0.0985
_refine_ls_wR_factor_ref 0.1004
_reflns_Friedel_coverage 0.000
_reflns_number_gt 4099
_reflns_number_total 4350
_reflns_threshold_expression 'I > 2\s(I)'
_cod_data_source_file d5ra09687a2.cif
_cod_data_source_block 25077
_cod_database_code 7251852
_shelx_shelxl_version_number 2014/7
_shelx_space_group_comment
;
The symmetry employed for this shelxl refinement is uniquely defined
by the following loop, which should always be used as a source of
symmetry information in preference to the above space-group names.
They are only intended as comments.
;
_shelx_estimated_absorpt_t_max 0.979
_shelx_estimated_absorpt_t_min 0.851
_olex2_refinement_description
;
1. Fixed Uiso
 At 1.2 times of:
  All C(H) groups, All C(H,H) groups
 At 1.5 times of:
  All C(H,H,H) groups
2.a Ternary CH refined with riding coordinates:
 C14(H14)
2.b Secondary CH2 refined with riding coordinates:
 C16(H16A,H16B), C17(H17A,H17B)
2.c Aromatic/amide H refined with riding coordinates:
 C3(H3), C8(H8), C20(H20), C12(H12), C5(H5), C9(H9), C19(H19), C21(H21),
 C22(H22), C4(H4A), C6(H6), C11(H11)
2.d Idealised Me refined as rotating group:
 C13(H13A,H13B,H13C)
;
_olex2_date_sample_data_collection 2025-07-28
_olex2_date_sample_submission 2025-07-28
_olex2_exptl_crystal_mounting_method 'Crystal mounted on a MiTeGen MicroMount using paratone oil.'
_olex2_submission_original_sample_id PK_DH_05_76
_olex2_submission_special_instructions 'No special instructions were received'

loop_
_space_group_symop_operation_xyz
'x, y, z'
'-x, y+1/2, -z+1/2'
'-x, -y, -z'
'x, -y-1/2, z-1/2'

loop_
_atom_site_label
_atom_site_type_symbol
_atom_site_fract_x
_atom_site_fract_y
_atom_site_fract_z
_atom_site_U_iso_or_equiv
_atom_site_adp_type
_atom_site_occupancy
_atom_site_site_symmetry_order
_atom_site_calc_flag
_atom_site_refinement_flags_posn
_atom_site_refinement_flags_adp
_atom_site_refinement_flags_occupancy
_atom_site_disorder_assembly
_atom_site_disorder_group
S1 S 0.82265(2) 0.26390(5) 0.36621(3) 0.01493(12) Uani 1 1 d . . . . .
S2 S 0.70464(2) 0.81574(5) 0.27873(3) 0.01817(12) Uani 1 1 d . . . . .
O2 O 0.86360(6) 0.19215(15) 0.44994(10) 0.0220(3) Uani 1 1 d . . . . .
O1 O 0.81048(6) 0.17811(14) 0.26850(10) 0.0206(3) Uani 1 1 d . . . . .
N1 N 0.85156(6) 0.44245(17) 0.33890(10) 0.0141(3) Uani 1 1 d . . . . .
N4 N 0.84629(6) 0.51639(18) 0.15383(11) 0.0158(3) Uani 1 1 d . . . . .
O4 O 0.59195(7) 0.8136(2) 0.33277(12) 0.0397(4) Uani 1 1 d . . . . .
N2 N 0.77465(6) 0.82170(18) 0.23052(11) 0.0158(3) Uani 1 1 d . . . . .
C15 C 0.82684(7) 0.71795(19) 0.27977(12) 0.0135(3) Uani 1 1 d . . . . .
C14 C 0.81762(7) 0.53246(19) 0.24819(12) 0.0135(3) Uani 1 1 d . . . . .
H14 H 0.7723 0.5016 0.2371 0.016 Uiso 1 1 calc R U . . .
C18 C 0.89406(7) 0.6348(2) 0.15712(12) 0.0149(3) Uani 1 1 d . . . . .
C3 C 0.56358(8) 0.5420(2) 0.11873(15) 0.0244(4) Uani 1 1 d . . . . .
H3 H 0.5217 0.5122 0.1265 0.029 Uiso 1 1 calc R U . . .
C16 C 0.83694(8) 0.7174(2) 0.39834(13) 0.0166(3) Uani 1 1 d . . . . .
H16A H 0.8604 0.8173 0.4255 0.020 Uiso 1 1 calc R U . . .
H16B H 0.7965 0.7130 0.4274 0.020 Uiso 1 1 calc R U . . .
C23 C 0.88485(7) 0.7593(2) 0.22873(13) 0.0147(3) Uani 1 1 d . . . . .
N3 N 0.56370(7) 0.7174(2) 0.27079(13) 0.0289(4) Uani 1 1 d . . . . .
O3 O 0.50894(7) 0.6770(2) 0.27481(14) 0.0474(5) Uani 1 1 d . . . . .
C8 C 0.69564(8) 0.3022(2) 0.33970(14) 0.0191(3) Uani 1 1 d . . . . .
H8 H 0.6969 0.2662 0.2702 0.023 Uiso 1 1 calc R U . . .
C2 C 0.59674(8) 0.6503(2) 0.18917(14) 0.0205(4) Uani 1 1 d . . . . .
C10 C 0.63737(8) 0.4083(2) 0.47348(15) 0.0247(4) Uani 1 1 d . . . . .
C7 C 0.75020(7) 0.3052(2) 0.40997(13) 0.0158(3) Uani 1 1 d . . . . .
C17 C 0.87503(8) 0.5596(2) 0.42420(13) 0.0172(3) Uani 1 1 d . . . . .
H17A H 0.9203 0.5811 0.4247 0.021 Uiso 1 1 calc R U . . .
H17B H 0.8676 0.5148 0.4927 0.021 Uiso 1 1 calc R U . . .
C20 C 0.98566(8) 0.7741(2) 0.11641(14) 0.0226(4) Uani 1 1 d . . . . .
H20 H 1.0205 0.7806 0.0782 0.027 Uiso 1 1 calc R U . . .
C12 C 0.74849(8) 0.3553(2) 0.51250(14) 0.0201(4) Uani 1 1 d . . . . .
H12 H 0.7855 0.3540 0.5607 0.024 Uiso 1 1 calc R U . . .
C5 C 0.65311(8) 0.5261(2) 0.02738(14) 0.0235(4) Uani 1 1 d . . . . .
H5 H 0.6724 0.4844 -0.0294 0.028 Uiso 1 1 calc R U . . .
C9 C 0.63954(8) 0.3523(2) 0.37256(15) 0.0226(4) Uani 1 1 d . . . . .
H9 H 0.6021 0.3482 0.3255 0.027 Uiso 1 1 calc R U . . .
C1 C 0.65932(8) 0.6948(2) 0.18260(13) 0.0169(3) Uani 1 1 d . . . . .
C19 C 0.94474(8) 0.6400(2) 0.09997(13) 0.0185(3) Uani 1 1 d . . . . .
H19 H 0.9512 0.5551 0.0515 0.022 Uiso 1 1 calc R U . . .
C21 C 0.97676(8) 0.8986(2) 0.18718(14) 0.0240(4) Uani 1 1 d . . . . .
H21 H 1.0054 0.9887 0.1967 0.029 Uiso 1 1 calc R U . . .
C22 C 0.92586(8) 0.8922(2) 0.24477(14) 0.0193(4) Uani 1 1 d . . . . .
H22 H 0.9196 0.9768 0.2936 0.023 Uiso 1 1 calc R U . . .
C4 C 0.59181(8) 0.4792(2) 0.03857(15) 0.0264(4) Uani 1 1 d . . . . .
H4A H 0.5699 0.4040 -0.0093 0.032 Uiso 1 1 calc R U . . .
C6 C 0.68607(8) 0.6320(2) 0.09753(13) 0.0191(3) Uani 1 1 d . . . . .
H6 H 0.7276 0.6628 0.0880 0.023 Uiso 1 1 calc R U . . .
C11 C 0.69206(8) 0.4070(2) 0.54308(14) 0.0235(4) Uani 1 1 d . . . . .
H11 H 0.6907 0.4422 0.6127 0.028 Uiso 1 1 calc R U . . .
C13 C 0.57689(9) 0.4686(3) 0.50746(18) 0.0355(5) Uani 1 1 d . . . . .
H13A H 0.5765 0.5905 0.5080 0.053 Uiso 1 1 calc R U . . .
H13B H 0.5731 0.4270 0.5774 0.053 Uiso 1 1 calc R U . . .
H13C H 0.5417 0.4277 0.4591 0.053 Uiso 1 1 calc R U . . .
H2 H 0.7863(10) 0.925(3) 0.2285(16) 0.023(5) Uiso 1 1 d . . . . .
H4 H 0.8534(10) 0.422(3) 0.1319(16) 0.021(5) Uiso 1 1 d . . . . .

loop_
_atom_site_aniso_label
_atom_site_aniso_U_11
_atom_site_aniso_U_22
_atom_site_aniso_U_33
_atom_site_aniso_U_23
_atom_site_aniso_U_13
_atom_site_aniso_U_12
S1 0.0130(2) 0.0121(2) 0.0211(2) 0.00173(15) 0.00764(15) 0.00171(14)
S2 0.0115(2) 0.0206(2) 0.0232(2) -0.00411(16) 0.00505(15) 0.00162(15)
O2 0.0165(6) 0.0211(6) 0.0295(7) 0.0098(5) 0.0075(5) 0.0054(5)
O1 0.0233(6) 0.0135(6) 0.0272(7) -0.0031(5) 0.0115(5) -0.0010(5)
N1 0.0123(6) 0.0130(7) 0.0173(7) 0.0007(5) 0.0036(5) 0.0001(5)
N4 0.0174(7) 0.0130(7) 0.0178(7) -0.0041(5) 0.0059(5) -0.0016(5)
O4 0.0206(7) 0.0608(11) 0.0397(9) -0.0190(8) 0.0109(6) -0.0021(7)
N2 0.0114(7) 0.0120(7) 0.0248(7) 0.0012(5) 0.0048(5) -0.0001(5)
C15 0.0108(7) 0.0116(7) 0.0189(8) -0.0018(6) 0.0043(6) -0.0005(6)
C14 0.0119(7) 0.0119(7) 0.0168(8) 0.0000(6) 0.0029(6) 0.0002(6)
C18 0.0125(7) 0.0158(8) 0.0164(8) 0.0018(6) 0.0016(6) 0.0005(6)
C3 0.0130(8) 0.0257(9) 0.0337(10) 0.0055(8) -0.0003(7) -0.0024(7)
C16 0.0152(8) 0.0163(8) 0.0189(8) -0.0030(6) 0.0041(6) 0.0003(6)
C23 0.0104(7) 0.0159(8) 0.0183(8) 0.0003(6) 0.0034(6) 0.0010(6)
N3 0.0142(7) 0.0419(10) 0.0319(9) -0.0018(8) 0.0077(6) 0.0017(7)
O3 0.0148(7) 0.0735(13) 0.0566(11) -0.0122(9) 0.0159(7) -0.0086(7)
C8 0.0183(8) 0.0185(8) 0.0211(8) 0.0021(7) 0.0047(7) -0.0026(7)
C2 0.0129(8) 0.0244(9) 0.0247(9) 0.0040(7) 0.0044(7) 0.0023(7)
C10 0.0180(9) 0.0212(9) 0.0370(10) 0.0027(8) 0.0118(7) 0.0019(7)
C7 0.0126(8) 0.0143(8) 0.0219(8) 0.0030(6) 0.0078(6) 0.0002(6)
C17 0.0158(8) 0.0180(8) 0.0180(8) -0.0015(6) 0.0026(6) -0.0003(6)
C20 0.0108(8) 0.0345(10) 0.0233(9) 0.0038(8) 0.0051(7) -0.0010(7)
C12 0.0175(8) 0.0222(9) 0.0212(8) 0.0017(7) 0.0051(6) -0.0004(7)
C5 0.0202(9) 0.0267(9) 0.0232(9) -0.0011(7) 0.0017(7) 0.0037(7)
C9 0.0134(8) 0.0239(9) 0.0306(9) 0.0061(7) 0.0032(7) 0.0004(7)
C1 0.0122(8) 0.0166(8) 0.0217(8) 0.0023(6) 0.0022(6) 0.0005(6)
C19 0.0155(8) 0.0239(9) 0.0167(8) 0.0006(7) 0.0040(6) 0.0040(7)
C21 0.0139(8) 0.0287(10) 0.0301(9) 0.0011(8) 0.0047(7) -0.0075(7)
C22 0.0148(8) 0.0191(8) 0.0243(9) -0.0012(7) 0.0033(7) -0.0021(7)
C4 0.0192(9) 0.0262(10) 0.0321(10) -0.0010(8) -0.0041(7) -0.0009(7)
C6 0.0148(8) 0.0216(9) 0.0211(8) 0.0031(7) 0.0034(6) 0.0020(7)
C11 0.0237(9) 0.0234(9) 0.0254(9) -0.0036(7) 0.0117(7) -0.0002(7)
C13 0.0205(10) 0.0379(12) 0.0513(13) -0.0020(10) 0.0171(9) 0.0057(9)

loop_
_atom_type_symbol
_atom_type_description
_atom_type_scat_dispersion_real
_atom_type_scat_dispersion_imag
_atom_type_scat_source
C C 0.0033 0.0016 'International Tables Vol C Tables 4.2.6.8 and 6.1.1.4'
H H 0.0000 0.0000 'International Tables Vol C Tables 4.2.6.8 and 6.1.1.4'
N N 0.0061 0.0033 'International Tables Vol C Tables 4.2.6.8 and 6.1.1.4'
O O 0.0106 0.0060 'International Tables Vol C Tables 4.2.6.8 and 6.1.1.4'
S S 0.1246 0.1234 'International Tables Vol C Tables 4.2.6.8 and 6.1.1.4'

loop_
_exptl_crystal_face_index_h
_exptl_crystal_face_index_k
_exptl_crystal_face_index_l
_exptl_crystal_face_perp_dist
1.00 -2.00 -2.00 0.2330
1.00 0.00 -2.00 0.0940
0.00 1.00 -1.00 0.2320
1.00 0.00 0.00 0.0390
-1.00 0.00 0.00 0.0310
0.00 -1.00 1.00 0.2690
-1.00 2.00 2.00 0.2450
-1.00 0.00 2.00 0.0830

loop_
_geom_angle_atom_site_label_1
_geom_angle_atom_site_label_2
_geom_angle_atom_site_label_3
_geom_angle
_geom_angle_site_symmetry_1
_geom_angle_site_symmetry_3
_geom_angle_publ_flag
O2 S1 O1 120.23(8) . . ?
O2 S1 N1 107.78(7) . . ?
O2 S1 C7 108.62(8) . . ?
O1 S1 N1 105.39(7) . . ?
O1 S1 C7 107.61(8) . . ?
N1 S1 C7 106.43(7) . . ?
N2 S2 C1 101.09(7) . . ?
C14 N1 S1 115.94(10) . . ?
C17 N1 S1 120.05(11) . . ?
C17 N1 C14 111.51(12) . . ?
C14 N4 H4 119.3(15) . . ?
C18 N4 C14 107.60(13) . . ?
C18 N4 H4 117.7(15) . . ?
S2 N2 H2 108.1(14) . . ?
C15 N2 S2 119.01(11) . . ?
C15 N2 H2 110.2(14) . . ?
N2 C15 C14 111.20(13) . . ?
N2 C15 C16 116.33(13) . . ?
N2 C15 C23 108.00(13) . . ?
C16 C15 C14 105.12(13) . . ?
C23 C15 C14 100.42(12) . . ?
C23 C15 C16 114.59(13) . . ?
N1 C14 C15 102.89(12) . . ?
N1 C14 H14 111.5 . . ?
N4 C14 N1 113.98(13) . . ?
N4 C14 C15 104.82(12) . . ?
N4 C14 H14 111.5 . . ?
C15 C14 H14 111.5 . . ?
C23 C18 N4 110.19(14) . . ?
C19 C18 N4 128.69(15) . . ?
C19 C18 C23 121.11(15) . . ?
C2 C3 H3 120.3 . . ?
C4 C3 H3 120.3 . . ?
C4 C3 C2 119.41(16) . . ?
C15 C16 H16A 111.1 . . ?
C15 C16 H16B 111.1 . . ?
H16A C16 H16B 109.1 . . ?
C17 C16 C15 103.32(13) . . ?
C17 C16 H16A 111.1 . . ?
C17 C16 H16B 111.1 . . ?
C18 C23 C15 108.88(14) . . ?
C22 C23 C15 130.22(15) . . ?
C22 C23 C18 120.90(15) . . ?
O4 N3 O3 122.77(17) . . ?
O4 N3 C2 117.83(15) . . ?
O3 N3 C2 119.40(17) . . ?
C7 C8 H8 120.4 . . ?
C9 C8 H8 120.4 . . ?
C9 C8 C7 119.20(16) . . ?
C3 C2 N3 116.98(16) . . ?
C3 C2 C1 122.46(16) . . ?
C1 C2 N3 120.56(16) . . ?
C9 C10 C11 118.99(16) . . ?
C9 C10 C13 120.67(18) . . ?
C11 C10 C13 120.33(18) . . ?
C8 C7 S1 119.67(13) . . ?
C12 C7 S1 119.43(13) . . ?
C12 C7 C8 120.65(15) . . ?
N1 C17 C16 103.75(13) . . ?
N1 C17 H17A 111.0 . . ?
N1 C17 H17B 111.0 . . ?
C16 C17 H17A 111.0 . . ?
C16 C17 H17B 111.0 . . ?
H17A C17 H17B 109.0 . . ?
C19 C20 H20 119.2 . . ?
C21 C20 H20 119.2 . . ?
C21 C20 C19 121.62(16) . . ?
C7 C12 H12 120.5 . . ?
C11 C12 C7 119.06(16) . . ?
C11 C12 H12 120.5 . . ?
C4 C5 H5 119.5 . . ?
C6 C5 H5 119.5 . . ?
C6 C5 C4 120.99(17) . . ?
C8 C9 C10 120.91(17) . . ?
C8 C9 H9 119.5 . . ?
C10 C9 H9 119.5 . . ?
C2 C1 S2 123.00(13) . . ?
C6 C1 S2 120.52(13) . . ?
C6 C1 C2 116.41(16) . . ?
C18 C19 H19 121.2 . . ?
C20 C19 C18 117.63(16) . . ?
C20 C19 H19 121.2 . . ?
C20 C21 H21 119.8 . . ?
C20 C21 C22 120.47(16) . . ?
C22 C21 H21 119.8 . . ?
C23 C22 C21 118.27(16) . . ?
C23 C22 H22 120.9 . . ?
C21 C22 H22 120.9 . . ?
C3 C4 C5 119.58(17) . . ?
C3 C4 H4A 120.2 . . ?
C5 C4 H4A 120.2 . . ?
C5 C6 C1 121.05(16) . . ?
C5 C6 H6 119.5 . . ?
C1 C6 H6 119.5 . . ?
C10 C11 H11 119.4 . . ?
C12 C11 C10 121.12(17) . . ?
C12 C11 H11 119.4 . . ?
C10 C13 H13A 109.5 . . ?
C10 C13 H13B 109.5 . . ?
C10 C13 H13C 109.5 . . ?
H13A C13 H13B 109.5 . . ?
H13A C13 H13C 109.5 . . ?
H13B C13 H13C 109.5 . . ?

loop_
_geom_bond_atom_site_label_1
_geom_bond_atom_site_label_2
_geom_bond_distance
_geom_bond_site_symmetry_2
_geom_bond_publ_flag
S1 O2 1.4340(13) . ?
S1 O1 1.4392(13) . ?
S1 N1 1.6213(14) . ?
S1 C7 1.7554(16) . ?
S2 N2 1.7015(14) . ?
S2 C1 1.7762(17) . ?
N1 C14 1.494(2) . ?
N1 C17 1.494(2) . ?
N4 C14 1.443(2) . ?
N4 C18 1.398(2) . ?
N4 H4 0.83(2) . ?
O4 N3 1.223(2) . ?
N2 C15 1.480(2) . ?
N2 H2 0.87(2) . ?
C15 C14 1.553(2) . ?
C15 C16 1.527(2) . ?
C15 C23 1.520(2) . ?
C14 H14 1.0000 . ?
C18 C23 1.397(2) . ?
C18 C19 1.393(2) . ?
C3 H3 0.9500 . ?
C3 C2 1.395(3) . ?
C3 C4 1.364(3) . ?
C16 H16A 0.9900 . ?
C16 H16B 0.9900 . ?
C16 C17 1.526(2) . ?
C23 C22 1.385(2) . ?
N3 O3 1.230(2) . ?
N3 C2 1.450(2) . ?
C8 H8 0.9500 . ?
C8 C7 1.396(2) . ?
C8 C9 1.388(2) . ?
C2 C1 1.406(2) . ?
C10 C9 1.391(3) . ?
C10 C11 1.394(3) . ?
C10 C13 1.505(2) . ?
C7 C12 1.395(2) . ?
C17 H17A 0.9900 . ?
C17 H17B 0.9900 . ?
C20 H20 0.9500 . ?
C20 C19 1.392(3) . ?
C20 C21 1.387(3) . ?
C12 H12 0.9500 . ?
C12 C11 1.387(2) . ?
C5 H5 0.9500 . ?
C5 C4 1.397(3) . ?
C5 C6 1.378(3) . ?
C9 H9 0.9500 . ?
C1 C6 1.400(2) . ?
C19 H19 0.9500 . ?
C21 H21 0.9500 . ?
C21 C22 1.401(2) . ?
C22 H22 0.9500 . ?
C4 H4A 0.9500 . ?
C6 H6 0.9500 . ?
C11 H11 0.9500 . ?
C13 H13A 0.9800 . ?
C13 H13B 0.9800 . ?
C13 H13C 0.9800 . ?

loop_
_geom_hbond_atom_site_label_D
_geom_hbond_atom_site_label_H
_geom_hbond_atom_site_label_A
_geom_hbond_distance_DH
_geom_hbond_distance_HA
_geom_hbond_distance_DA
_geom_hbond_angle_DHA
_geom_hbond_site_symmetry_A
C6 H6 N2 0.95 2.37 2.853(2) 111.0 .
N2 H2 O1 0.87(2) 2.15(2) 2.9935(19) 163.8(19) 1_565
N4 H4 O2 0.83(2) 2.57(2) 3.1926(18) 133.0(18) 4_565

loop_
_geom_torsion_atom_site_label_1
_geom_torsion_atom_site_label_2
_geom_torsion_atom_site_label_3
_geom_torsion_atom_site_label_4
_geom_torsion
_geom_torsion_site_symmetry_1
_geom_torsion_site_symmetry_2
_geom_torsion_site_symmetry_3
_geom_torsion_site_symmetry_4
_geom_torsion_publ_flag
S1 N1 C14 N4 -100.08(13) . . . . ?
S1 N1 C14 C15 147.04(10) . . . . ?
S1 N1 C17 C16 -122.80(12) . . . . ?
S1 C7 C12 C11 172.27(14) . . . . ?
S2 N2 C15 C14 76.09(15) . . . . ?
S2 N2 C15 C16 -44.18(18) . . . . ?
S2 N2 C15 C23 -174.64(11) . . . . ?
S2 C1 C6 C5 174.24(14) . . . . ?
O2 S1 N1 C14 176.05(11) . . . . ?
O2 S1 N1 C17 -45.15(13) . . . . ?
O2 S1 C7 C8 -150.93(13) . . . . ?
O2 S1 C7 C12 34.79(16) . . . . ?
O1 S1 N1 C14 46.51(12) . . . . ?
O1 S1 N1 C17 -174.69(11) . . . . ?
O1 S1 C7 C8 -19.30(16) . . . . ?
O1 S1 C7 C12 166.42(13) . . . . ?
N1 S1 C7 C8 93.27(14) . . . . ?
N1 S1 C7 C12 -81.00(15) . . . . ?
N4 C18 C23 C15 1.65(18) . . . . ?
N4 C18 C23 C22 -179.14(15) . . . . ?
N4 C18 C19 C20 178.89(16) . . . . ?
O4 N3 C2 C3 -179.46(18) . . . . ?
O4 N3 C2 C1 0.3(3) . . . . ?
N2 S2 C1 C2 178.17(14) . . . . ?
N2 S2 C1 C6 1.24(16) . . . . ?
N2 C15 C14 N1 -152.30(12) . . . . ?
N2 C15 C14 N4 88.25(15) . . . . ?
N2 C15 C16 C17 160.21(13) . . . . ?
N2 C15 C23 C18 -101.47(15) . . . . ?
N2 C15 C23 C22 79.4(2) . . . . ?
C15 C16 C17 N1 -32.97(15) . . . . ?
C15 C23 C22 C21 179.12(16) . . . . ?
C14 N1 C17 C16 17.65(16) . . . . ?
C14 N4 C18 C23 -19.50(18) . . . . ?
C14 N4 C18 C19 161.23(16) . . . . ?
C14 C15 C16 C17 36.73(15) . . . . ?
C14 C15 C23 C18 15.04(16) . . . . ?
C14 C15 C23 C22 -164.07(17) . . . . ?
C18 N4 C14 N1 -83.15(16) . . . . ?
C18 N4 C14 C15 28.58(16) . . . . ?
C18 C23 C22 C21 0.1(2) . . . . ?
C3 C2 C1 S2 -173.50(14) . . . . ?
C3 C2 C1 C6 3.6(3) . . . . ?
C16 C15 C14 N1 -25.60(15) . . . . ?
C16 C15 C14 N4 -145.05(13) . . . . ?
C16 C15 C23 C18 127.11(15) . . . . ?
C16 C15 C23 C22 -52.0(2) . . . . ?
C23 C15 C14 N1 93.61(13) . . . . ?
C23 C15 C14 N4 -25.85(15) . . . . ?
C23 C15 C16 C17 -72.52(16) . . . . ?
C23 C18 C19 C20 -0.3(2) . . . . ?
N3 C2 C1 S2 6.8(2) . . . . ?
N3 C2 C1 C6 -176.19(16) . . . . ?
O3 N3 C2 C3 0.1(3) . . . . ?
O3 N3 C2 C1 179.82(18) . . . . ?
C8 C7 C12 C11 -1.9(3) . . . . ?
C2 C3 C4 C5 -0.9(3) . . . . ?
C2 C1 C6 C5 -2.9(2) . . . . ?
C7 S1 N1 C14 -67.59(12) . . . . ?
C7 S1 N1 C17 71.21(13) . . . . ?
C7 C8 C9 C10 1.3(3) . . . . ?
C7 C12 C11 C10 0.5(3) . . . . ?
C17 N1 C14 N4 117.72(14) . . . . ?
C17 N1 C14 C15 4.83(16) . . . . ?
C20 C21 C22 C23 -0.3(3) . . . . ?
C9 C8 C7 S1 -173.15(13) . . . . ?
C9 C8 C7 C12 1.0(3) . . . . ?
C9 C10 C11 C12 1.8(3) . . . . ?
C1 S2 N2 C15 -105.13(13) . . . . ?
C19 C18 C23 C15 -179.01(15) . . . . ?
C19 C18 C23 C22 0.2(2) . . . . ?
C19 C20 C21 C22 0.2(3) . . . . ?
C21 C20 C19 C18 0.1(3) . . . . ?
C4 C3 C2 N3 178.05(17) . . . . ?
C4 C3 C2 C1 -1.7(3) . . . . ?
C4 C5 C6 C1 0.5(3) . . . . ?
C6 C5 C4 C3 1.5(3) . . . . ?
C11 C10 C9 C8 -2.7(3) . . . . ?
C13 C10 C9 C8 177.65(18) . . . . ?
C13 C10 C11 C12 -178.58(18) . . . . ?
